data_2222329
loop_
_publ_author_name
'Khan, Misbahul Ain'
'Tahir, M. Nawaz'
'Ather, Abdul Qayyum'
'Shaheen, Maryam'
'Khan, Rauf Ahmad'

_publ_section_title
;
 4-Methyl-3-nitropyridin-2-amine
;
_journal_coeditor_code HB5007
_journal_issue 7
_journal_name_full 'Acta Crystallographica Section E'
_journal_page_first o1615
_journal_paper_doi 10.1107/S1600536809022582
_journal_volume 65
_journal_year 2009
_chemical_formula_iupac 'C6 H7 N3 O2'
_chemical_formula_moiety 'C6 H7 N3 O2'
_chemical_formula_sum 'C6 H7 N3 O2'
_chemical_formula_weight 153.15
_chemical_name_systematic
;
4-Methyl-3-nitropyridin-2-amine
;
_space_group_IT_number 14
_symmetry_cell_setting monoclinic
_symmetry_space_group_name_Hall '-P 2yn'
_symmetry_space_group_name_H-M 'P 1 21/n 1'
_atom_sites_solution_hydrogens geom
_atom_sites_solution_primary direct
_atom_sites_solution_secondary difmap
_audit_creation_method SHELXL-97
_cell_angle_alpha 90
_cell_angle_beta 104.364(4)
_cell_angle_gamma 90
_cell_formula_units_Z 4
_cell_length_a 7.3776(6)
_cell_length_b 12.8673(11)
_cell_length_c 7.3884(6)
_cell_measurement_reflns_used 1677
_cell_measurement_temperature 296(2)
_cell_measurement_theta_max 28.31
_cell_measurement_theta_min 3.17
_cell_volume 679.45(10)
_computing_cell_refinement 'SAINT (Bruker, 2007)'
_computing_data_collection 'APEX2 (Bruker, 2007)'
_computing_data_reduction 'SAINT (Bruker, 2007)'
_computing_molecular_graphics 'ORTEP-3 (Farrugia, 1997) and PLATON (Spek, 2009)'
_computing_publication_material 'WinGx (Farrugia, 1999) and PLATON (Spek, 2009)'
_computing_structure_refinement 'SHELXL97 (Sheldrick, 2008)'
_computing_structure_solution 'SHELXS97 (Sheldrick, 2008)'
_diffrn_ambient_temperature 296(2)
_diffrn_detector_area_resol_mean 7.40
_diffrn_measured_fraction_theta_full 0.996
_diffrn_measured_fraction_theta_max 0.996
_diffrn_measurement_device_type 'Bruker Kappa APEXII CCD'
_diffrn_measurement_method \w
_diffrn_radiation_monochromator graphite
_diffrn_radiation_source 'fine-focus sealed tube'
_diffrn_radiation_type MoK\a
_diffrn_radiation_wavelength 0.71073
_diffrn_reflns_av_R_equivalents 0.0548
_diffrn_reflns_av_sigmaI/netI 0.0709
_diffrn_reflns_limit_h_max 9
_diffrn_reflns_limit_h_min -9
_diffrn_reflns_limit_k_max 17
_diffrn_reflns_limit_k_min -17
_diffrn_reflns_limit_l_max 9
_diffrn_reflns_limit_l_min -9
_diffrn_reflns_number 7483
_diffrn_reflns_theta_full 28.31
_diffrn_reflns_theta_max 28.31
_diffrn_reflns_theta_min 3.17
_diffrn_standards_number 0
_exptl_absorpt_coefficient_mu 0.116
_exptl_absorpt_correction_T_max 0.992
_exptl_absorpt_correction_T_min 0.985
_exptl_absorpt_correction_type multi-scan
_exptl_absorpt_process_details '(SADABS; Bruker, 2005)'
_exptl_crystal_colour yellow
_exptl_crystal_density_diffrn 1.497
_exptl_crystal_density_method 'not measured'
_exptl_crystal_description needle
_exptl_crystal_F_000 320
_exptl_crystal_size_max 0.25
_exptl_crystal_size_mid 0.10
_exptl_crystal_size_min 0.08
_refine_diff_density_max 0.392
_refine_diff_density_min -0.315
_refine_ls_extinction_method none
_refine_ls_goodness_of_fit_ref 1.003
_refine_ls_hydrogen_treatment mixed
_refine_ls_matrix_type full
_refine_ls_number_parameters 107
_refine_ls_number_reflns 1677
_refine_ls_number_restraints 0
_refine_ls_restrained_S_all 1.003
_refine_ls_R_factor_all 0.1515
_refine_ls_R_factor_gt 0.0555
_refine_ls_shift/su_max 0.000
_refine_ls_shift/su_mean 0.000
_refine_ls_structure_factor_coef Fsqd
_refine_ls_weighting_details 'calc w=1/[\s^2^(Fo^2^)+(0.0745P)^2^+0.0769P] where P=(Fo^2^+2Fc^2^)/3'
_refine_ls_weighting_scheme calc
_refine_ls_wR_factor_gt 0.1321
_refine_ls_wR_factor_ref 0.1730
_reflns_number_gt 759
_reflns_number_total 1677
_reflns_threshold_expression I>2\s(I)
_cod_data_source_file hb5007.cif
_cod_data_source_block I
_cod_original_sg_symbol_H-M 'P 21/n'
_cod_database_code 2222329
_cod_database_fobs_code 2222329

loop_
_symmetry_equiv_pos_site_id
_symmetry_equiv_pos_as_xyz
1 x,y,z
2 1/2-x,1/2+y,1/2-z
3 -x,-y,-z
4 1/2+x,1/2-y,1/2+z

loop_
_atom_site_aniso_label
_atom_site_aniso_U_11
_atom_site_aniso_U_22
_atom_site_aniso_U_33
_atom_site_aniso_U_12
_atom_site_aniso_U_13
_atom_site_aniso_U_23
O1 0.0667(16) 0.0497(16) 0.127(2) -0.0025(12) -0.0035(14) 0.0240(14)
O2 0.0609(15) 0.0759(19) 0.110(2) 0.0105(13) -0.0247(14) 0.0200(14)
N1 0.0373(12) 0.0424(14) 0.0475(13) 0.0041(11) 0.0096(10) -0.0006(11)
N2 0.0399(13) 0.0506(17) 0.0639(16) -0.0020(13) 0.0048(12) 0.0097(14)
N3 0.0416(14) 0.0502(17) 0.0506(14) 0.0091(12) 0.0110(12) 0.0076(12)
C1 0.0355(14) 0.0427(16) 0.0394(14) 0.0019(13) 0.0126(11) -0.0016(12)
C2 0.0356(15) 0.0404(16) 0.0378(14) 0.0070(12) 0.0101(11) 0.0004(12)
C3 0.0361(14) 0.0500(18) 0.0354(14) 0.0038(13) 0.0090(11) -0.0046(12)
C4 0.0493(18) 0.0399(17) 0.0547(17) -0.0042(14) 0.0126(14) -0.0032(14)
C5 0.0495(18) 0.0421(17) 0.0492(16) 0.0105(14) 0.0110(13) -0.0001(13)
C6 0.0391(16) 0.066(2) 0.0589(18) -0.0051(14) 0.0077(13) -0.0058(16)

loop_
_atom_site_type_symbol
_atom_site_label
_atom_site_fract_x
_atom_site_fract_y
_atom_site_fract_z
_atom_site_U_iso_or_equiv
_atom_site_thermal_displace_type
_atom_site_calc_flag
_atom_site_refinement_flags
_atom_site_occupancy
O O1 0.9915(3) -0.20091(18) 0.2978(3) 0.0860(10) Uani . . 1.000
O O2 1.2249(3) -0.11801(19) 0.4483(4) 0.0904(10) Uani . . 1.000
N N1 0.7197(3) 0.06783(18) 0.0831(3) 0.0426(8) Uani . . 1.000
N N2 0.6845(4) -0.1039(2) 0.1310(3) 0.0529(9) Uani . . 1.000
N N3 1.0759(3) -0.11908(19) 0.3358(3) 0.0475(9) Uani . . 1.000
C C1 0.8004(4) -0.0221(2) 0.1552(3) 0.0386(8) Uani . . 1.000
C C2 0.9935(3) -0.0238(2) 0.2507(3) 0.0378(9) Uani . . 1.000
C C3 1.1041(3) 0.0656(2) 0.2608(3) 0.0405(9) Uani . . 1.000
C C4 1.0135(4) 0.1542(2) 0.1803(4) 0.0480(10) Uani . . 1.000
C C5 0.8246(4) 0.1511(2) 0.0979(4) 0.0472(10) Uani . . 1.000
C C6 1.3108(4) 0.0719(3) 0.3480(4) 0.0555(10) Uani . . 1.000
H H2A 0.570(5) -0.089(2) 0.066(4) 0.0635 Uiso . . 1.000
H H2B 0.730(4) -0.164(2) 0.156(4) 0.0635 Uiso . . 1.000
H H4 1.07986 0.21582 0.18170 0.0576 Uiso . . 1.000
H H5 0.76702 0.21275 0.04899 0.0566 Uiso . . 1.000
H H6A 1.35738 0.13785 0.31888 0.0666 Uiso . . 1.000
H H6B 1.37365 0.01708 0.29973 0.0666 Uiso . . 1.000
H H6C 1.33334 0.06475 0.48107 0.0666 Uiso . . 1.000

loop_
_atom_type_symbol
_atom_type_description
_atom_type_scat_dispersion_real
_atom_type_scat_dispersion_imag
_atom_type_scat_source
C C 0.0033 0.0016 'International Tables Vol C Tables 4.2.6.8 and 6.1.1.4'
H H 0.0000 0.0000 'International Tables Vol C Tables 4.2.6.8 and 6.1.1.4'
N N 0.0061 0.0033 'International Tables Vol C Tables 4.2.6.8 and 6.1.1.4'
O O 0.0106 0.0060 'International Tables Vol C Tables 4.2.6.8 and 6.1.1.4'

loop_
_geom_angle_atom_site_label_1
_geom_angle_atom_site_label_2
_geom_angle_atom_site_label_3
_geom_angle_site_symmetry_1
_geom_angle_site_symmetry_2
_geom_angle_site_symmetry_3
_geom_angle
_geom_angle_publ_flag
C1 N1 C5 . . . 118.4(2) n
O1 N3 O2 . . . 119.7(2) n
O1 N3 C2 . . . 119.9(2) n
O2 N3 C2 . . . 120.4(2) n
H2A N2 H2B . . . 126(3) no
C1 N2 H2A . . . 113.3(18) no
C1 N2 H2B . . . 119(2) no
N1 C1 N2 . . . 114.6(3) n
N1 C1 C2 . . . 119.9(2) n
N2 C1 C2 . . . 125.5(2) n
N3 C2 C1 . . . 119.4(2) n
N3 C2 C3 . . . 119.9(2) n
C1 C2 C3 . . . 120.8(2) no
C2 C3 C6 . . . 125.6(2) no
C2 C3 C4 . . . 116.2(2) no
C4 C3 C6 . . . 118.2(3) no
C3 C4 C5 . . . 119.7(2) no
N1 C5 C4 . . . 125.0(3) n
C3 C4 H4 . . . 120.00 no
C5 C4 H4 . . . 120.00 no
N1 C5 H5 . . . 118.00 no
C4 C5 H5 . . . 118.00 no
C3 C6 H6A . . . 109.00 no
C3 C6 H6B . . . 109.00 no
C3 C6 H6C . . . 109.00 no
H6A C6 H6B . . . 109.00 no
H6A C6 H6C . . . 109.00 no
H6B C6 H6C . . . 109.00 no

loop_
_geom_bond_atom_site_label_1
_geom_bond_atom_site_label_2
_geom_bond_site_symmetry_1
_geom_bond_site_symmetry_2
_geom_bond_distance
_geom_bond_publ_flag
O1 N3 . . 1.220(3) n
O2 N3 . . 1.203(3) n
N1 C1 . . 1.349(3) n
N1 C5 . . 1.310(4) n
N2 C1 . . 1.340(4) n
N3 C2 . . 1.442(3) n
N2 H2B . . 0.85(3) no
N2 H2A . . 0.88(3) no
C1 C2 . . 1.425(4) no
C2 C3 . . 1.402(4) no
C3 C4 . . 1.380(4) no
C3 C6 . . 1.503(4) no
C4 C5 . . 1.376(4) no
C4 H4 . . 0.9300 no
C5 H5 . . 0.9300 no
C6 H6A . . 0.9600 no
C6 H6B . . 0.9600 no
C6 H6C . . 0.9600 no

loop_
_geom_hbond_atom_site_label_D
_geom_hbond_atom_site_label_H
_geom_hbond_atom_site_label_A
_geom_hbond_site_symmetry_A
_geom_hbond_distance_DH
_geom_hbond_distance_HA
_geom_hbond_distance_DA
_geom_hbond_angle_DHA
_geom_hbond_publ_flag
N2 H2A N1 3_655 0.88(3) 2.17(4) 3.045(4) 174(3) yes
N2 H2B O1 . 0.85(3) 2.01(3) 2.612(4) 127(2) yes
N3 O2 Cg1 3_756 1.203(3) 3.2743(3) 3.681(12) 100.16(17) yes

loop_
_geom_torsion_atom_site_label_1
_geom_torsion_atom_site_label_2
_geom_torsion_atom_site_label_3
_geom_torsion_atom_site_label_4
_geom_torsion_site_symmetry_1
_geom_torsion_site_symmetry_2
_geom_torsion_site_symmetry_3
_geom_torsion_site_symmetry_4
_geom_torsion
_geom_torsion_publ_flag
C5 N1 C1 N2 . . . . -178.7(2) no
C5 N1 C1 C2 . . . . 2.3(4) no
C1 N1 C5 C4 . . . . 0.8(4) no
O1 N3 C2 C1 . . . . 13.3(3) no
O1 N3 C2 C3 . . . . -166.0(2) no
O2 N3 C2 C1 . . . . -164.5(2) no
O2 N3 C2 C3 . . . . 16.2(4) no
N1 C1 C2 N3 . . . . 176.7(2) no
N1 C1 C2 C3 . . . . -4.0(3) no
N2 C1 C2 N3 . . . . -2.1(4) no
N2 C1 C2 C3 . . . . 177.2(2) no
N3 C2 C3 C4 . . . . -178.3(2) no
N3 C2 C3 C6 . . . . 2.8(4) no
C1 C2 C3 C4 . . . . 2.4(3) no
C1 C2 C3 C6 . . . . -176.4(2) no
C2 C3 C4 C5 . . . . 0.5(4) no
C6 C3 C4 C5 . . . . 179.5(3) no
C3 C4 C5 N1 . . . . -2.3(5) no

loop_
_cod_related_entry_id
_cod_related_entry_database
_cod_related_entry_code
1 ChemSpider 212572
